data_1568797
loop_
_publ_author_name
'Hines III, James E.'
'Agu, Ogad A.'
'Deere, Curtistine J.'
'Fronczek, Frank R.'
'Uppu, Rao M.'

_publ_section_title
;
 &#x000D; N-(4-Methoxy-3-nitrophenyl)acetamide
;
_journal_coeditor_code HB4429
_journal_issue 4
_journal_name_full IUCrData
_journal_paper_doi 10.1107/S2414314623002985
_journal_volume 8
_journal_year 2023
_chemical_formula_iupac 'C9 H10 N2 O4'
_chemical_formula_moiety 'C9 H10 N2 O4'
_chemical_formula_sum 'C9 H10 N2 O4'
_chemical_formula_weight 210.19
_chemical_name_systematic
;
<i>N</i>-(4-Methoxy-3-nitrophenyl)acetamide
;
_space_group_crystal_system monoclinic
_space_group_IT_number 14
_space_group_name_Hall '-P 2yn'
_space_group_name_H-M_alt 'P 1 21/n 1'
_atom_sites_solution_hydrogens mixed
_audit_creation_method SHELXL-2018/1
_cell_angle_alpha 90
_cell_angle_beta 92.313(5)
_cell_angle_gamma 90
_cell_formula_units_Z 4
_cell_length_a 10.8740(8)
_cell_length_b 7.0136(6)
_cell_length_c 12.2891(12)
_cell_measurement_reflns_used 3893
_cell_measurement_temperature 90.0(5)
_cell_measurement_theta_max 69.19
_cell_measurement_theta_min 5.33
_cell_volume 936.48(14)
_computing_cell_refinement
;
SAINT (Bruker, 2016)
;
_computing_data_collection
;
APEX2 (Bruker, 2016)
;
_computing_data_reduction
;
SAINT (Bruker, 2016)
;
_computing_molecular_graphics
;
Mercury (Macrae <i>et al.</i>, 2020)
;
_computing_publication_material
;
publCIF (Westrip, 2010)
;
_computing_structure_refinement
;
<i>SHELXL2017/1</i> (Sheldrick, 2015)
;
_computing_structure_solution
;
<i>SHELXT2014/5</i> (Sheldrick, 2008)
;
_diffrn_ambient_temperature 90.0(5)
_diffrn_measured_fraction_theta_full 0.962
_diffrn_measured_fraction_theta_max 0.956
_diffrn_measurement_device_type 'Bruker Kappa APEXII DUO CCD'
_diffrn_measurement_method '\f and \w scans'
_diffrn_radiation_monochromator 'QUAZAR multilayer optics'
_diffrn_radiation_source 'I\mS microfocus'
_diffrn_radiation_type CuK\a
_diffrn_radiation_wavelength 1.54184
_diffrn_reflns_av_R_equivalents 0.0467
_diffrn_reflns_av_unetI/netI 0.0514
_diffrn_reflns_limit_h_max 13
_diffrn_reflns_limit_h_min -13
_diffrn_reflns_limit_k_max 8
_diffrn_reflns_limit_k_min -8
_diffrn_reflns_limit_l_max 14
_diffrn_reflns_limit_l_min -14
_diffrn_reflns_number 2937
_diffrn_reflns_theta_full 67.684
_diffrn_reflns_theta_max 69.363
_diffrn_reflns_theta_min 5.326
_exptl_absorpt_coefficient_mu 1.016
_exptl_absorpt_correction_T_max 0.961
_exptl_absorpt_correction_T_min 0.742
_exptl_absorpt_correction_type multi-scan
_exptl_absorpt_process_details
;
(<i>TWINABS</i>;  Bruker, 2016)
;
_exptl_crystal_colour yellow
_exptl_crystal_density_diffrn 1.491
_exptl_crystal_description needle
_exptl_crystal_F_000 440
_exptl_crystal_size_max 0.320
_exptl_crystal_size_mid 0.090
_exptl_crystal_size_min 0.040
_refine_diff_density_max 0.278
_refine_diff_density_min -0.346
_refine_ls_extinction_method none
_refine_ls_goodness_of_fit_ref 1.075
_refine_ls_hydrogen_treatment mixed
_refine_ls_matrix_type full
_refine_ls_number_parameters 160
_refine_ls_number_reflns 1675
_refine_ls_number_restraints 0
_refine_ls_restrained_S_all 1.075
_refine_ls_R_factor_all 0.0730
_refine_ls_R_factor_gt 0.0588
_refine_ls_shift/su_max 0.000
_refine_ls_shift/su_mean 0.000
_refine_ls_structure_factor_coef Fsqd
_refine_ls_weighting_details 'w=1/[\s^2^(Fo^2^)+(0.0926P)^2^+0.7816P] where P=(Fo^2^+2Fc^2^)/3'
_refine_ls_weighting_scheme calc
_refine_ls_wR_factor_gt 0.1659
_refine_ls_wR_factor_ref 0.1762
_reflns_number_gt 1360
_reflns_number_total 1675
_reflns_threshold_expression 'I > 2\s(I)'
_cod_data_source_file hb4429.cif
_cod_data_source_block I
_cod_original_sg_symbol_H-M 'P 21/n'
_cod_database_code 1568797
_shelx_space_group_comment
;
The symmetry employed for this shelxl refinement is uniquely defined
by the following loop, which should always be used as a source of
symmetry information in preference to the above space-group names.
They are only intended as comments.
;
_shelx_estimated_absorpt_t_min 0.737
_shelx_estimated_absorpt_t_max 0.961

loop_
_space_group_symop_operation_xyz
'x, y, z'
'-x+1/2, y+1/2, -z+1/2'
'-x, -y, -z'
'x-1/2, -y-1/2, z-1/2'

loop_
_atom_site_type_symbol
_atom_site_label
_atom_site_fract_x
_atom_site_fract_y
_atom_site_fract_z
_atom_site_U_iso_or_equiv
_atom_site_adp_type
_atom_site_calc_flag
_atom_site_occupancy
_atom_site_disorder_assembly
_atom_site_disorder_group
O O1 0.29551(15) 0.2148(3) 0.64386(16) 0.0309(5) Uani d 1 . .
O O2 0.84160(14) 0.4030(3) 0.47776(15) 0.0291(5) Uani d 1 . .
O O3 0.6667(4) 0.4337(10) 0.7443(4) 0.0382(13) Uani d 0.500(6) A 1
O O4 0.8325(3) 0.3096(8) 0.6813(4) 0.0450(16) Uani d 0.500(6) A 1
O O3A 0.6722(4) 0.3056(10) 0.7606(3) 0.0377(13) Uani d 0.500(6) A 2
O O4A 0.8073(3) 0.4813(6) 0.6859(3) 0.0366(13) Uani d 0.500(6) A 2
N N1 0.34765(17) 0.1800(3) 0.46794(18) 0.0246(5) Uani d 1 . .
H H1N 0.323(3) 0.145(4) 0.403(3) 0.030 Uiso d 1 . .
N N2 0.72034(18) 0.3692(3) 0.67532(19) 0.0314(6) Uani d 1 . .
C C1 0.4726(2) 0.2346(3) 0.4747(2) 0.0248(6) Uani d 1 . .
C C2 0.5355(2) 0.2771(3) 0.5717(2) 0.0248(6) Uani d 1 . .
H H2 0.495195 0.269873 0.638738 0.030 Uiso calc 1 . .
C C3 0.6593(2) 0.3309(4) 0.5696(2) 0.0249(6) Uani d 1 . .
C C4 0.7224(2) 0.3447(3) 0.4729(2) 0.0252(6) Uani d 1 . .
C C5 0.6570(2) 0.2991(4) 0.3768(2) 0.0278(6) Uani d 1 . .
H H5 0.696789 0.305718 0.309488 0.033 Uiso calc 1 . .
C C6 0.5349(2) 0.2441(3) 0.3779(2) 0.0255(6) Uani d 1 . .
H H6 0.492590 0.212081 0.311263 0.031 Uiso calc 1 . .
C C7 0.2676(2) 0.1729(3) 0.5507(2) 0.0260(6) Uani d 1 . .
C C8 0.1392(2) 0.1083(4) 0.5162(2) 0.0316(6) Uani d 1 . .
H H8A 0.102811 0.039286 0.576348 0.047 Uiso calc 1 . .
H H8B 0.143220 0.024068 0.452865 0.047 Uiso calc 1 . .
H H8C 0.088432 0.219750 0.497165 0.047 Uiso calc 1 . .
C C9 0.9015(2) 0.4168(4) 0.3751(2) 0.0308(6) Uani d 1 . .
H H9A 0.906509 0.289913 0.342208 0.046 Uiso calc 1 . .
H H9B 0.984699 0.468291 0.387608 0.046 Uiso calc 1 . .
H H9C 0.854022 0.501614 0.325949 0.046 Uiso calc 1 . .

loop_
_atom_site_aniso_label
_atom_site_aniso_U_11
_atom_site_aniso_U_22
_atom_site_aniso_U_33
_atom_site_aniso_U_12
_atom_site_aniso_U_13
_atom_site_aniso_U_23
O1 0.0196(9) 0.0424(11) 0.0312(12) -0.0022(7) 0.0055(7) 0.0013(8)
O2 0.0149(8) 0.0369(11) 0.0359(11) -0.0033(6) 0.0060(7) 0.0021(8)
O3 0.036(2) 0.052(4) 0.027(2) -0.003(2) 0.0027(17) -0.009(2)
O4 0.0188(19) 0.078(4) 0.037(3) -0.0051(18) -0.0031(15) 0.010(2)
O3A 0.033(2) 0.052(4) 0.027(2) -0.0082(19) -0.0026(16) 0.002(2)
O4A 0.0236(19) 0.048(3) 0.039(2) -0.0111(16) 0.0014(15) -0.0081(18)
N1 0.0163(10) 0.0324(12) 0.0251(12) -0.0046(7) 0.0012(8) -0.0011(9)
N2 0.0188(10) 0.0402(13) 0.0349(14) -0.0045(9) -0.0023(9) 0.0080(11)
C1 0.0164(11) 0.0231(12) 0.0348(15) 0.0006(8) 0.0023(9) 0.0026(10)
C2 0.0172(11) 0.0254(13) 0.0320(15) -0.0010(8) 0.0048(9) 0.0030(10)
C3 0.0196(12) 0.0275(13) 0.0276(14) 0.0002(9) 0.0015(9) 0.0024(10)
C4 0.0156(11) 0.0237(12) 0.0368(16) -0.0005(8) 0.0061(9) 0.0038(10)
C5 0.0229(12) 0.0311(14) 0.0299(15) 0.0003(9) 0.0081(10) 0.0019(11)
C6 0.0223(12) 0.0283(13) 0.0261(14) 0.0009(9) 0.0029(9) -0.0028(10)
C7 0.0177(12) 0.0259(13) 0.0346(16) 0.0002(9) 0.0019(10) 0.0038(10)
C8 0.0177(12) 0.0337(14) 0.0433(17) -0.0034(9) 0.0016(10) -0.0016(12)
C9 0.0192(12) 0.0397(15) 0.0343(15) -0.0022(10) 0.0087(10) 0.0011(11)

loop_
_atom_type_symbol
_atom_type_description
_atom_type_scat_dispersion_real
_atom_type_scat_dispersion_imag
_atom_type_scat_source
C C 0.0181 0.0091 'International Tables Vol C Tables 4.2.6.8 and 6.1.1.4'
H H 0.0000 0.0000 'International Tables Vol C Tables 4.2.6.8 and 6.1.1.4'
N N 0.0311 0.0180 'International Tables Vol C Tables 4.2.6.8 and 6.1.1.4'
O O 0.0492 0.0322 'International Tables Vol C Tables 4.2.6.8 and 6.1.1.4'

loop_
_geom_angle_atom_site_label_1
_geom_angle_atom_site_label_2
_geom_angle_atom_site_label_3
_geom_angle_site_symmetry_1
_geom_angle_site_symmetry_3
_geom_angle
_geom_angle_publ_flag
C4 O2 C9 . . 116.4(2) ?
C7 N1 C1 . . 127.4(2) ?
C7 N1 H1N . . 119.2(19) ?
C1 N1 H1N . . 113.4(19) ?
O4A N2 O3A . . 118.5(3) ?
O3 N2 O4 . . 126.7(4) ?
O3 N2 C3 . . 120.4(3) ?
O4A N2 C3 . . 122.0(3) ?
O3A N2 C3 . . 118.8(3) ?
O4 N2 C3 . . 112.7(3) ?
C2 C1 C6 . . 119.0(2) ?
C2 C1 N1 . . 123.4(2) ?
C6 C1 N1 . . 117.6(2) ?
C1 C2 C3 . . 119.0(2) ?
C1 C2 H2 . . 120.5 ?
C3 C2 H2 . . 120.5 ?
C4 C3 C2 . . 122.6(2) ?
C4 C3 N2 . . 121.5(2) ?
C2 C3 N2 . . 115.9(2) ?
O2 C4 C5 . . 124.1(2) ?
O2 C4 C3 . . 118.9(2) ?
C5 C4 C3 . . 117.0(2) ?
C6 C5 C4 . . 120.9(2) ?
C6 C5 H5 . . 119.5 ?
C4 C5 H5 . . 119.5 ?
C5 C6 C1 . . 121.4(2) ?
C5 C6 H6 . . 119.3 ?
C1 C6 H6 . . 119.3 ?
O1 C7 N1 . . 123.6(2) ?
O1 C7 C8 . . 122.2(2) ?
N1 C7 C8 . . 114.3(2) ?
C7 C8 H8A . . 109.5 ?
C7 C8 H8B . . 109.5 ?
H8A C8 H8B . . 109.5 ?
C7 C8 H8C . . 109.5 ?
H8A C8 H8C . . 109.5 ?
H8B C8 H8C . . 109.5 ?
O2 C9 H9A . . 109.5 ?
O2 C9 H9B . . 109.5 ?
H9A C9 H9B . . 109.5 ?
O2 C9 H9C . . 109.5 ?
H9A C9 H9C . . 109.5 ?
H9B C9 H9C . . 109.5 ?

loop_
_geom_bond_atom_site_label_1
_geom_bond_atom_site_label_2
_geom_bond_site_symmetry_2
_geom_bond_distance
_geom_bond_publ_flag
O1 C7 . 1.209(3) ?
O2 C4 . 1.358(3) ?
O2 C9 . 1.446(3) ?
O3 N2 . 1.142(5) ?
O4 N2 . 1.288(5) ?
O3A N2 . 1.271(5) ?
O4A N2 . 1.233(4) ?
N1 C7 . 1.366(3) ?
N1 C1 . 1.411(3) ?
N1 H1N . 0.87(3) ?
N2 C3 . 1.459(3) ?
C1 C2 . 1.383(4) ?
C1 C6 . 1.394(3) ?
C2 C3 . 1.400(3) ?
C2 H2 . 0.9500 ?
C3 C4 . 1.399(3) ?
C4 C5 . 1.391(4) ?
C5 C6 . 1.383(3) ?
C5 H5 . 0.9500 ?
C6 H6 . 0.9500 ?
C7 C8 . 1.511(3) ?
C8 H8A . 0.9800 ?
C8 H8B . 0.9800 ?
C8 H8C . 0.9800 ?
C9 H9A . 0.9800 ?
C9 H9B . 0.9800 ?
C9 H9C . 0.9800 ?

loop_
_geom_hbond_atom_site_label_D
_geom_hbond_atom_site_label_H
_geom_hbond_atom_site_label_A
_geom_hbond_site_symmetry_A
_geom_hbond_distance_DH
_geom_hbond_distance_HA
_geom_hbond_distance_DA
_geom_hbond_angle_DHA
_geom_hbond_publ_flag
N1 H1N O3 4_565 0.87(3) 2.59(3) 3.410(5) 157(2) yes
N1 H1N O3A 4_565 0.87(3) 2.37(3) 3.122(4) 145(3) yes

loop_
_geom_torsion_atom_site_label_1
_geom_torsion_atom_site_label_2
_geom_torsion_atom_site_label_3
_geom_torsion_atom_site_label_4
_geom_torsion_site_symmetry_1
_geom_torsion_site_symmetry_2
_geom_torsion_site_symmetry_3
_geom_torsion_site_symmetry_4
_geom_torsion
_geom_torsion_publ_flag
C7 N1 C1 C2 . . . . 4.9(4) ?
C7 N1 C1 C6 . . . . -175.6(2) ?
C6 C1 C2 C3 . . . . 0.9(4) ?
N1 C1 C2 C3 . . . . -179.6(2) ?
C1 C2 C3 C4 . . . . 0.4(4) ?
C1 C2 C3 N2 . . . . -178.6(2) ?
O3 N2 C3 C4 . . . . 147.7(4) ?
O4A N2 C3 C4 . . . . 29.0(4) ?
O3A N2 C3 C4 . . . . -160.7(4) ?
O4 N2 C3 C4 . . . . -37.3(4) ?
O3 N2 C3 C2 . . . . -33.3(5) ?
O4A N2 C3 C2 . . . . -152.0(3) ?
O3A N2 C3 C2 . . . . 18.4(5) ?
O4 N2 C3 C2 . . . . 141.8(3) ?
C9 O2 C4 C5 . . . . 0.0(4) ?
C9 O2 C4 C3 . . . . -179.3(2) ?
C2 C3 C4 O2 . . . . 178.2(2) ?
N2 C3 C4 O2 . . . . -2.8(4) ?
C2 C3 C4 C5 . . . . -1.1(4) ?
N2 C3 C4 C5 . . . . 177.9(2) ?
O2 C4 C5 C6 . . . . -178.8(2) ?
C3 C4 C5 C6 . . . . 0.5(4) ?
C4 C5 C6 C1 . . . . 0.8(4) ?
C2 C1 C6 C5 . . . . -1.5(4) ?
N1 C1 C6 C5 . . . . 179.0(2) ?
C1 N1 C7 O1 . . . . 0.2(4) ?
C1 N1 C7 C8 . . . . 179.9(2) ?
